data_1544494
loop_
_publ_author_name
'Liu, Qing-Xin'
'Yang, Yong-Xun'
'Zhang, Jian-Ping'
'Chen, Li-Ping'
'Shen, Yun-Heng'
'Li, Hui-Liang'
'Zhang, Wei-Dong'

_publ_section_title
;
 Isolation, Structure Elucidation, and Absolute Configuration of Highly
 Oxygenated Germacranolides from Carpesium cernuum.
;
_journal_issue 10
_journal_name_full 'Journal of natural products'
_journal_page_first 2479
_journal_page_last 2486
_journal_paper_doi 10.1021/acs.jnatprod.6b00315
_journal_volume 79
_journal_year 2016
_chemical_absolute_configuration rmad
_chemical_formula_moiety 'C23 H34 O8'
_chemical_formula_sum 'C23 H34 O8'
_chemical_formula_weight 438.50
_chemical_name_systematic
;
 ?
;
_space_group_crystal_system orthorhombic
_space_group_IT_number 19
_space_group_name_Hall 'P 2ac 2ab'
_space_group_name_H-M_alt 'P 21 21 21'
_symmetry_space_group_name_Hall 'P 2ac 2ab'
_symmetry_space_group_name_H-M 'P 21 21 21'
_atom_sites_solution_hydrogens geom
_atom_sites_solution_primary direct
_audit_creation_date 2015-07-16
_audit_creation_method
;
Olex2 1.2
(compiled 2015.01.26 svn.r3150 for OlexSys, GUI svn.r4998)
;
_cell_angle_alpha 90
_cell_angle_beta 90
_cell_angle_gamma 90
_cell_formula_units_Z 4
_cell_length_a 5.71560(10)
_cell_length_b 18.5622(2)
_cell_length_c 23.1270(3)
_cell_measurement_reflns_used 6959
_cell_measurement_temperature 296(2)
_cell_measurement_theta_max 67.26
_cell_measurement_theta_min 3.05
_cell_volume 2453.64(6)
_computing_cell_refinement 'SAINT v7.68A (Bruker, 2009)'
_computing_data_reduction 'SAINT v7.68A (Bruker, 2009)'
_computing_molecular_graphics 'Olex2 (Dolomanov et al., 2009)'
_computing_publication_material 'Olex2 (Dolomanov et al., 2009)'
_computing_structure_refinement 'XL (Sheldrick, 2008)'
_computing_structure_solution 'ShelXS (Sheldrick, 2008)'
_diffrn_ambient_temperature 296.15
_diffrn_measured_fraction_theta_full 0.973
_diffrn_measured_fraction_theta_max 0.964
_diffrn_measurement_device_type 'Bruker APEX-II CCD'
_diffrn_measurement_method '\f and \w scans'
_diffrn_radiation_monochromator graphite
_diffrn_radiation_type CuK\a
_diffrn_radiation_wavelength 1.54178
_diffrn_reflns_av_R_equivalents 0.0420
_diffrn_reflns_av_unetI/netI 0.0300
_diffrn_reflns_Laue_measured_fraction_full 0.973
_diffrn_reflns_Laue_measured_fraction_max 0.964
_diffrn_reflns_limit_h_max 6
_diffrn_reflns_limit_h_min -5
_diffrn_reflns_limit_k_max 22
_diffrn_reflns_limit_k_min -22
_diffrn_reflns_limit_l_max 27
_diffrn_reflns_limit_l_min -27
_diffrn_reflns_number 15651
_diffrn_reflns_point_group_measured_fraction_full 0.961
_diffrn_reflns_point_group_measured_fraction_max 0.948
_diffrn_reflns_theta_full 67.679
_diffrn_reflns_theta_max 68.603
_diffrn_reflns_theta_min 3.053
_diffrn_standards_number 0
_exptl_absorpt_coefficient_mu 0.737
_exptl_absorpt_correction_T_max 0.7531
_exptl_absorpt_correction_T_min 0.5849
_exptl_absorpt_correction_type multi-scan
_exptl_absorpt_process_details
'SADABS-2008/1 (Bruker,2008) was used for absorption correction. wR2(int) was 0.1194 before and 0.0367 after correction. The Ratio of minimum to maximum transmission is 0.7767. The \l/2 correction factor is 0.0015.'
_exptl_crystal_colour colourless
_exptl_crystal_colour_primary colourless
_exptl_crystal_density_diffrn 1.187
_exptl_crystal_description block
_exptl_crystal_F_000 944
_exptl_crystal_size_max 0.12
_exptl_crystal_size_mid 0.06
_exptl_crystal_size_min 0.03
_refine_diff_density_max 0.181
_refine_diff_density_min -0.188
_refine_diff_density_rms 0.043
_refine_ls_abs_structure_details
;
 Flack x determined using 1586 quotients [(I+)-(I-)]/[(I+)+(I-)]
 (Parsons, Flack and Wagner, Acta Cryst. B69 (2013) 249-259).
;
_refine_ls_abs_structure_Flack -0.02(10)
_refine_ls_extinction_method none
_refine_ls_goodness_of_fit_ref 1.035
_refine_ls_hydrogen_treatment constr
_refine_ls_matrix_type full
_refine_ls_number_parameters 287
_refine_ls_number_reflns 4291
_refine_ls_number_restraints 0
_refine_ls_restrained_S_all 1.035
_refine_ls_R_factor_all 0.0438
_refine_ls_R_factor_gt 0.0410
_refine_ls_shift/su_max 0.001
_refine_ls_shift/su_mean 0.000
_refine_ls_structure_factor_coef Fsqd
_refine_ls_weighting_details 'w=1/[\s^2^(Fo^2^)+(0.0674P)^2^+0.2487P] where P=(Fo^2^+2Fc^2^)/3'
_refine_ls_weighting_scheme calc
_refine_ls_wR_factor_gt 0.1091
_refine_ls_wR_factor_ref 0.1125
_reflns_Friedel_coverage 0.693
_reflns_Friedel_fraction_full 0.944
_reflns_Friedel_fraction_max 0.927
_reflns_number_gt 4001
_reflns_number_total 4291
_reflns_threshold_expression 'I > 2\s(I)'
_cod_data_source_file np6b00315_si_006.cif
_cod_data_source_block cu_dm15563_0m
_cod_database_code 1544494
_shelxl_version_number 2014-3
_shelx_space_group_comment
;
The symmetry employed for this shelxl refinement is uniquely defined
by the following loop, which should always be used as a source of
symmetry information in preference to the above space-group names.
They are only intended as comments.
;
_shelx_estimated_absorpt_t_max 0.978
_shelx_estimated_absorpt_t_min 0.917
_olex2_refinement_description
;
1. Fixed Uiso
 At 1.2 times of:
  All C(H) groups, All C(H,H) groups
 At 1.5 times of:
  All C(H,H,H) groups, All O(H) groups
2.a Ternary CH refined with riding coordinates:
 C2"(H2"), C2'(H2'), C5(H5), C6(H6), C7(H7), C8(H8), C10(H10)
2.b Secondary CH2 refined with riding coordinates:
 C1(H1A,H1B), C2(H2A,H2B), C3(H3A,H3B)
2.c X=CH2 refined with riding coordinates:
 C13(H13A,H13B)
2.d Idealised Me refined as rotating group:
 C3"(H3"A,H3"B,H3"C), C3'(H3'A,H3'B,H3'C), C4"(H4"A,H4"B,H4"C), C4'(H4'A,H4'B,
 H4'C), C14(H14A,H14B,H14C), C15(H15A,H15B,H15C)
2.e Idealised tetrahedral OH refined as rotating group:
 O1(H1)
;
_olex2_submission_special_instructions 'No special instructions were received'

loop_
_space_group_symop_operation_xyz
'x, y, z'
'x+1/2, -y+1/2, -z'
'-x, y+1/2, -z+1/2'
'-x+1/2, -y, z+1/2'

loop_
_atom_site_label
_atom_site_type_symbol
_atom_site_fract_x
_atom_site_fract_y
_atom_site_fract_z
_atom_site_U_iso_or_equiv
_atom_site_adp_type
_atom_site_occupancy
_atom_site_site_symmetry_order
_atom_site_calc_flag
_atom_site_refinement_flags_posn
O1 O -0.7217(3) -0.07089(10) 0.27457(8) 0.0559(4) Uani 1 1 d .
H1 H -0.7363 -0.0382 0.2981 0.084 Uiso 1 1 calc GR
O2 O -0.3628(3) 0.00095(9) 0.33207(7) 0.0485(4) Uani 1 1 d .
O3 O 0.0065(3) 0.03997(12) 0.33460(9) 0.0664(5) Uani 1 1 d .
O4 O -0.3767(3) 0.08393(8) 0.24404(8) 0.0514(4) Uani 1 1 d .
O5 O -0.2162(5) 0.19302(10) 0.23910(12) 0.0847(7) Uani 1 1 d .
O6 O -0.3036(3) 0.04763(9) 0.10329(7) 0.0545(4) Uani 1 1 d .
O7 O -0.1348(5) 0.04193(15) 0.01666(9) 0.0957(8) Uani 1 1 d .
O8 O -0.4028(4) -0.08983(11) 0.08832(9) 0.0670(5) Uani 1 1 d .
C1 C -0.1583(6) -0.20282(14) 0.15677(12) 0.0623(7) Uani 1 1 d .
H1A H -0.0496 -0.2429 0.1567 0.075 Uiso 1 1 calc R
H1B H -0.2965 -0.2178 0.1356 0.075 Uiso 1 1 calc R
C1" C -0.1866(4) 0.03989(13) 0.35501(10) 0.0484(5) Uani 1 1 d .
C1' C -0.2848(6) 0.06528(15) 0.04683(12) 0.0641(7) Uani 1 1 d .
C2 C -0.2289(6) -0.18727(14) 0.21914(13) 0.0632(7) Uani 1 1 d .
H2A H -0.1070 -0.1587 0.2372 0.076 Uiso 1 1 calc R
H2B H -0.2388 -0.2325 0.2399 0.076 Uiso 1 1 calc R
C2" C -0.2661(5) 0.08307(16) 0.40624(11) 0.0583(6) Uani 1 1 d .
H2" H -0.3557 0.0513 0.4318 0.070 Uiso 1 1 calc R
C2' C -0.4764(8) 0.11619(19) 0.02935(14) 0.0848(10) Uani 1 1 d .
H2' H -0.6208 0.0984 0.0472 0.102 Uiso 1 1 calc R
C3 C -0.4624(5) -0.14738(13) 0.22537(11) 0.0516(6) Uani 1 1 d .
H3A H -0.4827 -0.1167 0.1918 0.062 Uiso 1 1 calc R
H3B H -0.5873 -0.1828 0.2248 0.062 Uiso 1 1 calc R
C3" C -0.4272(6) 0.14333(18) 0.38564(15) 0.0765(9) Uani 1 1 d .
H3"A H -0.4751 0.1719 0.4181 0.115 Uiso 1 1 calc GR
H3"B H -0.5626 0.1228 0.3674 0.115 Uiso 1 1 calc GR
H3"C H -0.3454 0.1731 0.3584 0.115 Uiso 1 1 calc GR
C3' C -0.5159(16) 0.1163(4) -0.0344(2) 0.169(3) Uani 1 1 d .
H3'A H -0.3731 0.1289 -0.0538 0.254 Uiso 1 1 calc GR
H3'B H -0.6348 0.1509 -0.0439 0.254 Uiso 1 1 calc GR
H3'C H -0.5653 0.0693 -0.0466 0.254 Uiso 1 1 calc GR
C4 C -0.4915(4) -0.10122(12) 0.27926(10) 0.0475(5) Uani 1 1 d .
C4" C -0.0582(7) 0.1121(2) 0.43977(13) 0.0789(9) Uani 1 1 d .
H4"A H 0.0359 0.0726 0.4532 0.118 Uiso 1 1 calc GR
H4"B H -0.1129 0.1394 0.4723 0.118 Uiso 1 1 calc GR
H4"C H 0.0338 0.1425 0.4151 0.118 Uiso 1 1 calc GR
C4' C -0.4277(14) 0.1889(2) 0.0555(2) 0.142(2) Uani 1 1 d .
H4'A H -0.4204 0.1846 0.0969 0.213 Uiso 1 1 calc GR
H4'B H -0.5506 0.2217 0.0452 0.213 Uiso 1 1 calc GR
H4'C H -0.2811 0.2068 0.0413 0.213 Uiso 1 1 calc GR
C5 C -0.3129(4) -0.03906(12) 0.28022(9) 0.0428(5) Uani 1 1 d .
H5 H -0.1547 -0.0591 0.2829 0.051 Uiso 1 1 calc R
C6 C -0.3280(4) 0.01051(11) 0.22628(9) 0.0420(5) Uani 1 1 d .
H6 H -0.4565 -0.0063 0.2017 0.050 Uiso 1 1 calc R
C7 C -0.1015(4) 0.01375(12) 0.18944(9) 0.0429(5) Uani 1 1 d .
H7 H 0.0159 -0.0189 0.2058 0.051 Uiso 1 1 calc R
C8 C -0.1357(4) -0.00310(12) 0.12514(10) 0.0470(5) Uani 1 1 d .
H8 H 0.0133 0.0052 0.1053 0.056 Uiso 1 1 calc R
C9 C -0.2168(5) -0.07968(13) 0.11148(10) 0.0508(6) Uani 1 1 d .
C10 C -0.0459(5) -0.13987(14) 0.12479(12) 0.0574(6) Uani 1 1 d .
H10 H 0.0807 -0.1204 0.1487 0.069 Uiso 1 1 calc R
C11 C -0.0224(5) 0.09046(13) 0.19676(10) 0.0476(5) Uani 1 1 d .
C12 C -0.2043(5) 0.13000(13) 0.22841(11) 0.0549(6) Uani 1 1 d .
C13 C 0.1713(5) 0.12126(17) 0.17809(13) 0.0651(7) Uani 1 1 d .
H13A H 0.1971 0.1700 0.1848 0.078 Uiso 1 1 calc R
H13B H 0.2822 0.0942 0.1582 0.078 Uiso 1 1 calc R
C14 C 0.0576(7) -0.16410(19) 0.06627(16) 0.0824(10) Uani 1 1 d .
H14A H -0.0627 -0.1862 0.0434 0.124 Uiso 1 1 calc GR
H14B H 0.1812 -0.1981 0.0729 0.124 Uiso 1 1 calc GR
H14C H 0.1188 -0.1230 0.0461 0.124 Uiso 1 1 calc GR
C15 C -0.4729(6) -0.14647(16) 0.33405(13) 0.0658(7) Uani 1 1 d .
H15A H -0.5154 -0.1177 0.3669 0.099 Uiso 1 1 calc GR
H15B H -0.3150 -0.1632 0.3385 0.099 Uiso 1 1 calc GR
H15C H -0.5766 -0.1870 0.3313 0.099 Uiso 1 1 calc GR

loop_
_atom_site_aniso_label
_atom_site_aniso_U_11
_atom_site_aniso_U_22
_atom_site_aniso_U_33
_atom_site_aniso_U_23
_atom_site_aniso_U_13
_atom_site_aniso_U_12
O1 0.0381(9) 0.0599(10) 0.0698(11) -0.0058(8) -0.0022(8) -0.0007(7)
O2 0.0412(8) 0.0570(9) 0.0473(8) -0.0051(7) 0.0014(7) -0.0033(7)
O3 0.0429(10) 0.0814(13) 0.0750(12) -0.0231(10) 0.0037(9) -0.0082(9)
O4 0.0506(9) 0.0424(8) 0.0614(9) -0.0017(7) 0.0026(8) 0.0061(7)
O5 0.1078(18) 0.0397(9) 0.1066(17) -0.0103(10) 0.0166(14) -0.0015(11)
O6 0.0678(11) 0.0537(9) 0.0421(8) 0.0047(7) -0.0043(8) 0.0135(9)
O7 0.118(2) 0.1140(19) 0.0552(12) 0.0115(12) 0.0160(14) 0.0287(17)
O8 0.0629(12) 0.0656(11) 0.0724(12) -0.0014(9) -0.0250(10) -0.0025(9)
C1 0.0697(18) 0.0433(12) 0.0739(17) -0.0103(12) -0.0079(14) 0.0102(12)
C1" 0.0472(14) 0.0505(12) 0.0477(12) 0.0009(10) -0.0030(10) -0.0022(10)
C1' 0.090(2) 0.0572(14) 0.0456(13) 0.0020(11) -0.0002(14) 0.0043(15)
C2 0.0733(18) 0.0485(13) 0.0679(16) 0.0027(11) -0.0078(14) 0.0177(13)
C2" 0.0628(16) 0.0650(15) 0.0471(13) -0.0048(11) 0.0088(11) -0.0081(13)
C2' 0.118(3) 0.0736(18) 0.0624(17) 0.0186(15) -0.0073(19) 0.025(2)
C3 0.0533(14) 0.0414(10) 0.0602(14) 0.0022(10) -0.0066(11) -0.0020(10)
C3" 0.075(2) 0.0759(19) 0.0788(19) -0.0187(16) 0.0074(16) 0.0124(17)
C3' 0.247(8) 0.186(5) 0.074(3) 0.005(3) -0.040(4) 0.109(6)
C4 0.0401(12) 0.0467(11) 0.0558(13) 0.0034(10) -0.0027(10) -0.0012(9)
C4" 0.088(2) 0.093(2) 0.0556(16) -0.0162(15) -0.0057(15) -0.0091(19)
C4' 0.224(7) 0.067(2) 0.136(4) 0.006(2) -0.010(4) 0.039(3)
C5 0.0373(11) 0.0444(11) 0.0466(11) -0.0014(9) -0.0032(9) 0.0013(9)
C6 0.0402(11) 0.0379(10) 0.0478(11) -0.0002(9) -0.0063(9) 0.0007(8)
C7 0.0430(11) 0.0411(11) 0.0444(11) 0.0008(9) -0.0052(9) 0.0022(9)
C8 0.0496(13) 0.0473(12) 0.0442(11) 0.0016(9) -0.0035(9) 0.0058(11)
C9 0.0554(15) 0.0514(12) 0.0457(11) -0.0050(10) -0.0071(10) 0.0042(11)
C10 0.0562(15) 0.0499(13) 0.0662(15) -0.0118(11) -0.0112(12) 0.0076(11)
C11 0.0500(13) 0.0452(11) 0.0478(12) 0.0016(9) -0.0049(10) -0.0059(10)
C12 0.0652(15) 0.0404(12) 0.0592(14) 0.0006(10) -0.0005(12) -0.0029(11)
C13 0.0633(17) 0.0628(15) 0.0691(16) 0.0042(13) 0.0021(14) -0.0135(14)
C14 0.083(2) 0.074(2) 0.090(2) -0.0133(17) 0.0150(19) 0.0130(17)
C15 0.0727(18) 0.0609(15) 0.0639(16) 0.0146(13) -0.0002(14) -0.0061(14)

loop_
_atom_type_symbol
_atom_type_description
_atom_type_scat_dispersion_real
_atom_type_scat_dispersion_imag
_atom_type_scat_source
C C 0.0181 0.0091 'International Tables Vol C Tables 4.2.6.8 and 6.1.1.4'
H H 0.0000 0.0000 'International Tables Vol C Tables 4.2.6.8 and 6.1.1.4'
O O 0.0492 0.0322 'International Tables Vol C Tables 4.2.6.8 and 6.1.1.4'

loop_
_geom_angle_atom_site_label_1
_geom_angle_atom_site_label_2
_geom_angle_atom_site_label_3
_geom_angle
C4 O1 H1 109.5
C1" O2 C5 117.14(17)
C12 O4 C6 112.23(18)
C1' O6 C8 116.5(2)
H1A C1 H1B 107.5
C2 C1 H1A 108.5
C2 C1 H1B 108.5
C10 C1 H1A 108.5
C10 C1 H1B 108.5
C10 C1 C2 115.2(2)
O2 C1" C2" 111.8(2)
O3 C1" O2 122.2(2)
O3 C1" C2" 126.0(2)
O6 C1' C2' 110.8(3)
O7 C1' O6 122.5(3)
O7 C1' C2' 126.7(3)
C1 C2 H2A 108.7
C1 C2 H2B 108.7
C1 C2 C3 114.2(2)
H2A C2 H2B 107.6
C3 C2 H2A 108.7
C3 C2 H2B 108.7
C1" C2" H2" 108.3
C1" C2" C3" 109.1(2)
C1" C2" C4" 110.8(2)
C3" C2" H2" 108.3
C4" C2" H2" 108.3
C4" C2" C3" 111.9(3)
C1' C2' H2' 106.8
C1' C2' C4' 108.7(4)
C3' C2' C1' 112.2(4)
C3' C2' H2' 106.8
C3' C2' C4' 115.1(4)
C4' C2' H2' 106.8
C2 C3 H3A 108.2
C2 C3 H3B 108.2
H3A C3 H3B 107.3
C4 C3 C2 116.4(2)
C4 C3 H3A 108.2
C4 C3 H3B 108.2
C2" C3" H3"A 109.5
C2" C3" H3"B 109.5
C2" C3" H3"C 109.5
H3"A C3" H3"B 109.5
H3"A C3" H3"C 109.5
H3"B C3" H3"C 109.5
C2' C3' H3'A 109.5
C2' C3' H3'B 109.5
C2' C3' H3'C 109.5
H3'A C3' H3'B 109.5
H3'A C3' H3'C 109.5
H3'B C3' H3'C 109.5
O1 C4 C3 105.02(19)
O1 C4 C5 108.35(17)
O1 C4 C15 110.1(2)
C3 C4 C5 111.17(19)
C3 C4 C15 111.3(2)
C15 C4 C5 110.8(2)
C2" C4" H4"A 109.5
C2" C4" H4"B 109.5
C2" C4" H4"C 109.5
H4"A C4" H4"B 109.5
H4"A C4" H4"C 109.5
H4"B C4" H4"C 109.5
C2' C4' H4'A 109.5
C2' C4' H4'B 109.5
C2' C4' H4'C 109.5
H4'A C4' H4'B 109.5
H4'A C4' H4'C 109.5
H4'B C4' H4'C 109.5
O2 C5 C4 105.49(18)
O2 C5 H5 109.1
O2 C5 C6 110.65(17)
C4 C5 H5 109.1
C4 C5 C6 113.30(17)
C6 C5 H5 109.1
O4 C6 C5 109.88(17)
O4 C6 H6 108.6
O4 C6 C7 106.22(17)
C5 C6 H6 108.6
C7 C6 C5 114.72(17)
C7 C6 H6 108.6
C6 C7 H7 109.6
C8 C7 C6 114.77(18)
C8 C7 H7 109.6
C11 C7 C6 103.05(18)
C11 C7 H7 109.6
C11 C7 C8 109.94(19)
O6 C8 C7 107.03(18)
O6 C8 H8 108.2
O6 C8 C9 109.55(19)
C7 C8 H8 108.2
C9 C8 C7 115.42(19)
C9 C8 H8 108.2
O8 C9 C8 120.3(2)
O8 C9 C10 122.9(2)
C10 C9 C8 116.6(2)
C1 C10 H10 108.6
C1 C10 C14 111.3(2)
C9 C10 C1 113.1(2)
C9 C10 H10 108.6
C9 C10 C14 106.5(2)
C14 C10 H10 108.6
C12 C11 C7 108.5(2)
C13 C11 C7 128.8(3)
C13 C11 C12 122.8(2)
O4 C12 C11 109.43(19)
O5 C12 O4 121.4(3)
O5 C12 C11 129.2(3)
C11 C13 H13A 120.0
C11 C13 H13B 120.0
H13A C13 H13B 120.0
C10 C14 H14A 109.5
C10 C14 H14B 109.5
C10 C14 H14C 109.5
H14A C14 H14B 109.5
H14A C14 H14C 109.5
H14B C14 H14C 109.5
C4 C15 H15A 109.5
C4 C15 H15B 109.5
C4 C15 H15C 109.5
H15A C15 H15B 109.5
H15A C15 H15C 109.5
H15B C15 H15C 109.5

loop_
_geom_bond_atom_site_label_1
_geom_bond_atom_site_label_2
_geom_bond_distance
O1 H1 0.8200
O1 C4 1.435(3)
O2 C1" 1.349(3)
O2 C5 1.439(3)
O3 C1" 1.201(3)
O4 C6 1.450(3)
O4 C12 1.354(3)
O5 C12 1.197(3)
O6 C1' 1.350(3)
O6 C8 1.436(3)
O7 C1' 1.187(4)
O8 C9 1.205(3)
C1 H1A 0.9700
C1 H1B 0.9700
C1 C2 1.525(4)
C1 C10 1.525(4)
C1" C2" 1.501(4)
C1' C2' 1.502(5)
C2 H2A 0.9700
C2 H2B 0.9700
C2 C3 1.533(4)
C2" H2" 0.9800
C2" C3" 1.525(4)
C2" C4" 1.517(4)
C2' H2' 0.9800
C2' C3' 1.492(5)
C2' C4' 1.506(6)
C3 H3A 0.9700
C3 H3B 0.9700
C3 C4 1.522(3)
C3" H3"A 0.9600
C3" H3"B 0.9600
C3" H3"C 0.9600
C3' H3'A 0.9600
C3' H3'B 0.9600
C3' H3'C 0.9600
C4 C5 1.541(3)
C4 C15 1.524(3)
C4" H4"A 0.9600
C4" H4"B 0.9600
C4" H4"C 0.9600
C4' H4'A 0.9600
C4' H4'B 0.9600
C4' H4'C 0.9600
C5 H5 0.9800
C5 C6 1.552(3)
C6 H6 0.9800
C6 C7 1.551(3)
C7 H7 0.9800
C7 C8 1.532(3)
C7 C11 1.504(3)
C8 H8 0.9800
C8 C9 1.528(3)
C9 C10 1.515(3)
C10 H10 0.9800
C10 C14 1.544(4)
C11 C12 1.468(4)
C11 C13 1.319(4)
C13 H13A 0.9300
C13 H13B 0.9300
C14 H14A 0.9600
C14 H14B 0.9600
C14 H14C 0.9600
C15 H15A 0.9600
C15 H15B 0.9600
C15 H15C 0.9600

loop_
_geom_torsion_atom_site_label_1
_geom_torsion_atom_site_label_2
_geom_torsion_atom_site_label_3
_geom_torsion_atom_site_label_4
_geom_torsion
O1 C4 C5 O2 63.7(2)
O1 C4 C5 C6 -57.5(2)
O2 C1" C2" C3" -69.8(3)
O2 C1" C2" C4" 166.5(2)
O2 C5 C6 O4 2.9(2)
O2 C5 C6 C7 122.44(19)
O3 C1" C2" C3" 108.2(3)
O3 C1" C2" C4" -15.4(4)
O4 C6 C7 C8 -111.9(2)
O4 C6 C7 C11 7.6(2)
O6 C1' C2' C3' -159.3(5)
O6 C1' C2' C4' 72.2(4)
O6 C8 C9 O8 -3.4(3)
O6 C8 C9 C10 172.6(2)
O7 C1' C2' C3' 20.1(7)
O7 C1' C2' C4' -108.3(5)
O8 C9 C10 C1 -50.7(3)
O8 C9 C10 C14 71.8(4)
C1 C2 C3 C4 -153.0(2)
C1" O2 C5 C4 155.47(19)
C1" O2 C5 C6 -81.6(2)
C1' O6 C8 C7 150.9(2)
C1' O6 C8 C9 -83.2(3)
C2 C1 C10 C9 -70.0(3)
C2 C1 C10 C14 170.1(3)
C2 C3 C4 O1 -179.6(2)
C2 C3 C4 C5 63.4(3)
C2 C3 C4 C15 -60.6(3)
C3 C4 C5 O2 178.61(18)
C3 C4 C5 C6 57.4(2)
C4 C5 C6 O4 121.1(2)
C4 C5 C6 C7 -119.3(2)
C5 O2 C1" O3 -2.3(3)
C5 O2 C1" C2" 175.9(2)
C5 C6 C7 C8 126.5(2)
C5 C6 C7 C11 -114.0(2)
C6 O4 C12 O5 179.3(3)
C6 O4 C12 C11 1.3(3)
C6 C7 C8 O6 57.9(2)
C6 C7 C8 C9 -64.3(3)
C6 C7 C11 C12 -7.0(2)
C6 C7 C11 C13 174.5(3)
C7 C8 C9 O8 117.4(3)
C7 C8 C9 C10 -66.5(3)
C7 C11 C12 O4 4.0(3)
C7 C11 C12 O5 -173.9(3)
C8 O6 C1' O7 -1.8(4)
C8 O6 C1' C2' 177.7(2)
C8 C7 C11 C12 115.8(2)
C8 C7 C11 C13 -62.7(3)
C8 C9 C10 C1 133.4(2)
C8 C9 C10 C14 -104.1(3)
C10 C1 C2 C3 80.8(3)
C11 C7 C8 O6 -57.7(2)
C11 C7 C8 C9 -179.9(2)
C12 O4 C6 C5 118.8(2)
C12 O4 C6 C7 -5.8(2)
C13 C11 C12 O4 -177.4(2)
C13 C11 C12 O5 4.7(5)
C15 C4 C5 O2 -57.1(2)
C15 C4 C5 C6 -178.3(2)
